data_7003120
loop_
_publ_author_name
'Bowmaker, Graham A.'
'Hanna, John V.'
'Hahn, F. Ekkehardt'
'Lipton, Andrew S.'
'Oldham, Carolyn E.'
'Skelton, Brian W.'
'Smith, Mark E.'
'White, Allan H.'

_publ_section_title
;
 Structural and spectroscopic studies of some copper(i) halide
 tert-butyl isocyanide adducts
;
_journal_issue 13
_journal_name_full 'Dalton Transactions'
_journal_page_first 1710
_journal_page_last 1720
_journal_paper_doi 10.1039/b712815k
_journal_year 2008
_chemical_formula_moiety 'C10 H18 Cl Cu N2'
_chemical_formula_sum 'C10 H18 Cl Cu N2'
_chemical_formula_weight 265.26
_chemical_name_systematic
;
?
;
_space_group_IT_number 15
_symmetry_cell_setting monoclinic
_symmetry_space_group_name_Hall '-C 2yc'
_symmetry_space_group_name_H-M 'C 1 2/c 1'
_atom_sites_solution_hydrogens geom
_atom_sites_solution_primary direct
_atom_sites_solution_secondary difmap
_audit_creation_date 2006-10-26T10:26:13-00:00
_audit_creation_method 'WinGX routine CIF_UPDATE'
_cell_angle_alpha 90
_cell_angle_beta 116.64(3)
_cell_angle_gamma 90
_cell_formula_units_Z 8
_cell_length_a 16.912(7)
_cell_length_b 9.861(4)
_cell_length_c 18.609(6)
_cell_measurement_reflns_used 12
_cell_measurement_temperature 293(2)
_cell_measurement_theta_max 11.6
_cell_measurement_theta_min 9.4
_cell_volume 2774(2)
_computing_cell_refinement 'Enraf Nonius software'
_computing_data_collection 'Enraf Nonius software'
_computing_data_reduction 'xtal ADDREF SORTRF'
_computing_molecular_graphics xtal
_computing_publication_material Shelx
_computing_structure_refinement 'SHELXL-97 (Sheldrick, 1997)'
_computing_structure_solution xtal
_diffrn_ambient_temperature 293(2)
_diffrn_measured_fraction_theta_full 0.945
_diffrn_measured_fraction_theta_max 0.945
_diffrn_measurement_device_type
;
CAD4 diffractometer
;
_diffrn_measurement_method '2\q-\w scans'
_diffrn_radiation_monochromator graphite
_diffrn_radiation_type MoK\a
_diffrn_radiation_wavelength 0.71073
_diffrn_reflns_av_R_equivalents 0
_diffrn_reflns_av_unetI/netI 0.1737
_diffrn_reflns_limit_h_max 20
_diffrn_reflns_limit_h_min 0
_diffrn_reflns_limit_k_max 11
_diffrn_reflns_limit_k_min 0
_diffrn_reflns_limit_l_max 19
_diffrn_reflns_limit_l_min -22
_diffrn_reflns_number 2326
_diffrn_reflns_theta_full 25.06
_diffrn_reflns_theta_max 25.06
_diffrn_reflns_theta_min 2.45
_diffrn_standards_decay_% 0
_diffrn_standards_interval_time 60
_diffrn_standards_number 6
_exptl_absorpt_coefficient_mu 1.738
_exptl_absorpt_correction_T_max .98
_exptl_absorpt_correction_T_min .86
_exptl_absorpt_correction_type gaussian
_exptl_absorpt_process_details
;
XTAL absorb
;
_exptl_crystal_colour colourless
_exptl_crystal_density_diffrn 1.270
_exptl_crystal_density_method 'not measured'
_exptl_crystal_description block
_exptl_crystal_F_000 1104
_exptl_crystal_size_max 0.27
_exptl_crystal_size_mid 0.20
_exptl_crystal_size_min 0.15
_refine_diff_density_max 0.352
_refine_diff_density_min -0.347
_refine_diff_density_rms 0.09
_refine_ls_extinction_method none
_refine_ls_goodness_of_fit_ref 0.942
_refine_ls_hydrogen_treatment constr
_refine_ls_matrix_type full
_refine_ls_number_parameters 133
_refine_ls_number_reflns 2326
_refine_ls_number_restraints 0
_refine_ls_restrained_S_all 0.942
_refine_ls_R_factor_all 0.145
_refine_ls_R_factor_gt 0.0897
_refine_ls_shift/su_max 0.023
_refine_ls_shift/su_mean 0.004
_refine_ls_structure_factor_coef Fsqd
_refine_ls_weighting_details 'calc w=1/[\s^2^(Fo^2^)+(0.0200P)^2^+245.0000P] where P=(Fo^2^+2Fc^2^)/3'
_refine_ls_weighting_scheme calc
_refine_ls_wR_factor_gt 0.2117
_refine_ls_wR_factor_ref 0.2729
_reflns_number_gt 1267
_reflns_number_total 2326
_reflns_threshold_expression I>2sigma(I)
_cod_data_source_file b712815k.txt
_cod_data_source_block cuctbx
_cod_original_cell_volume 2774.0(20)
_cod_original_sg_symbol_Hall -c_2yc
_cod_original_sg_symbol_H-M C2/c
_cod_database_code 7003120

loop_
_symmetry_equiv_pos_as_xyz
'x, y, z'
'-x, y, -z+1/2'
'x+1/2, y+1/2, z'
'-x+1/2, y+1/2, -z+1/2'
'-x, -y, -z'
'x, -y, z-1/2'
'-x+1/2, -y+1/2, -z'
'x+1/2, -y+1/2, z-1/2'

loop_
_atom_site_label
_atom_site_type_symbol
_atom_site_fract_x
_atom_site_fract_y
_atom_site_fract_z
_atom_site_U_iso_or_equiv
_atom_site_adp_type
_atom_site_occupancy
_atom_site_symmetry_multiplicity
_atom_site_calc_flag
_atom_site_refinement_flags
_atom_site_disorder_assembly
_atom_site_disorder_group
Cu1 Cu 0.36864(10) 0.13701(17) 0.49882(9) 0.0618(5) Uani 1 1 d . . .
Cl1 Cl 0.2727(3) 0.0010(4) 0.4046(2) 0.0809(11) Uani 1 1 d . . .
C1 C 0.3538(9) 0.1451(15) 0.5944(8) 0.069(3) Uani 1 1 d . . .
N1 N 0.3474(7) 0.1416(11) 0.6527(6) 0.063(3) Uani 1 1 d . . .
C11 C 0.3375(8) 0.1322(13) 0.7270(6) 0.059(3) Uani 1 1 d . . .
C12 C 0.3849(11) 0.2519(19) 0.7782(9) 0.107(6) Uani 1 1 d . . .
H12A H 0.4468 0.2461 0.7925 0.161 Uiso 1 1 calc R . .
H12B H 0.3769 0.2521 0.8261 0.161 Uiso 1 1 calc R . .
H12C H 0.3611 0.3341 0.7487 0.161 Uiso 1 1 calc R . .
C13 C 0.3796(13) 0.0023(18) 0.7663(11) 0.113(7) Uani 1 1 d . . .
H13A H 0.3507 -0.0719 0.7307 0.17 Uiso 1 1 calc R . .
H13B H 0.3742 -0.0085 0.8151 0.17 Uiso 1 1 calc R . .
H13C H 0.4411 0.0035 0.7783 0.17 Uiso 1 1 calc R . .
C14 C 0.2410(9) 0.1368(19) 0.7040(8) 0.092(5) Uani 1 1 d . . .
H14A H 0.2162 0.2193 0.6754 0.138 Uiso 1 1 calc R . .
H14B H 0.2325 0.1335 0.7517 0.138 Uiso 1 1 calc R . .
H14C H 0.2122 0.0605 0.6704 0.138 Uiso 1 1 calc R . .
C2 C 0.4532(8) 0.2200(14) 0.4724(7) 0.063(3) Uani 1 1 d . . .
N2 N 0.5031(7) 0.2726(10) 0.4547(6) 0.060(3) Uani 1 1 d . . .
C21 C 0.5685(7) 0.3397(12) 0.4335(7) 0.053(3) Uani 1 1 d . . .
C22 C 0.5212(11) 0.4508(18) 0.3783(12) 0.112(6) Uani 1 1 d . . .
H22A H 0.4731 0.4145 0.3311 0.168 Uiso 1 1 calc R . .
H22B H 0.5611 0.4982 0.3633 0.168 Uiso 1 1 calc R . .
H22C H 0.4985 0.5124 0.4045 0.168 Uiso 1 1 calc R . .
C23 C 0.6015(9) 0.2314(15) 0.3951(9) 0.084(5) Uani 1 1 d . . .
H23A H 0.6294 0.1598 0.4331 0.126 Uiso 1 1 calc R . .
H23B H 0.6434 0.2707 0.3795 0.126 Uiso 1 1 calc R . .
H23C H 0.5524 0.1953 0.3485 0.126 Uiso 1 1 calc R . .
C24 C 0.6421(9) 0.3851(18) 0.5123(8) 0.091(5) Uani 1 1 d . . .
H24A H 0.6185 0.443 0.5394 0.136 Uiso 1 1 calc R . .
H24B H 0.6854 0.4339 0.5025 0.136 Uiso 1 1 calc R . .
H24C H 0.6692 0.3072 0.5451 0.136 Uiso 1 1 calc R . .

loop_
_atom_site_aniso_label
_atom_site_aniso_U_11
_atom_site_aniso_U_22
_atom_site_aniso_U_33
_atom_site_aniso_U_23
_atom_site_aniso_U_13
_atom_site_aniso_U_12
Cu1 0.0688(10) 0.0743(10) 0.0553(9) 0.0005(8) 0.0393(7) -0.0115(8)
Cl1 0.096(3) 0.095(3) 0.068(2) -0.0176(18) 0.0510(19) -0.037(2)
C1 0.067(8) 0.080(9) 0.076(8) 0.001(7) 0.046(7) -0.015(7)
N1 0.070(7) 0.069(7) 0.062(6) -0.009(5) 0.041(5) -0.011(5)
C11 0.062(7) 0.078(8) 0.045(6) -0.005(6) 0.032(5) -0.006(7)
C12 0.100(12) 0.150(17) 0.087(10) -0.068(11) 0.056(9) -0.059(12)
C13 0.149(17) 0.122(14) 0.123(14) 0.050(12) 0.109(14) 0.049(13)
C14 0.066(9) 0.148(15) 0.064(8) 0.025(9) 0.032(7) -0.007(10)
C2 0.070(8) 0.071(8) 0.055(7) -0.007(6) 0.035(6) -0.014(7)
N2 0.067(6) 0.062(6) 0.062(6) -0.006(5) 0.039(5) -0.011(5)
C21 0.053(6) 0.063(7) 0.055(6) 0.002(5) 0.036(6) -0.004(6)
C22 0.100(12) 0.115(14) 0.152(17) 0.062(13) 0.084(12) 0.031(11)
C23 0.082(10) 0.089(10) 0.104(11) -0.048(9) 0.062(9) -0.025(8)
C24 0.066(9) 0.146(16) 0.072(9) -0.012(9) 0.041(7) -0.035(10)

loop_
_atom_type_symbol
_atom_type_description
_atom_type_scat_dispersion_real
_atom_type_scat_dispersion_imag
_atom_type_scat_source
C C 0.0033 0.0016 'International Tables Vol C Tables 4.2.6.8 and 6.1.1.4'
H H 0 0 'International Tables Vol C Tables 4.2.6.8 and 6.1.1.4'
N N 0.0061 0.0033 'International Tables Vol C Tables 4.2.6.8 and 6.1.1.4'
Cl Cl 0.1484 0.1585 'International Tables Vol C Tables 4.2.6.8 and 6.1.1.4'
Cu Cu 0.3201 1.2651 'International Tables Vol C Tables 4.2.6.8 and 6.1.1.4'

loop_
_geom_angle_atom_site_label_1
_geom_angle_atom_site_label_2
_geom_angle_atom_site_label_3
_geom_angle
_geom_angle_site_symmetry_1
_geom_angle_site_symmetry_3
_geom_angle_publ_flag
C2 Cu1 C1 130.9(5) . . ?
C2 Cu1 Cl1 115.1(4) . . ?
C1 Cu1 Cl1 113.9(4) . . ?
N1 C1 Cu1 175.5(13) . . ?
C1 N1 C11 177.8(13) . . ?
N1 C11 C14 107.5(10) . . ?
N1 C11 C13 106.6(10) . . ?
C14 C11 C13 112.8(13) . . ?
N1 C11 C12 107.1(10) . . ?
C14 C11 C12 111.2(13) . . ?
C13 C11 C12 111.3(13) . . ?
C11 C12 H12A 109.5 . . ?
C11 C12 H12B 109.5 . . ?
H12A C12 H12B 109.5 . . ?
C11 C12 H12C 109.5 . . ?
H12A C12 H12C 109.5 . . ?
H12B C12 H12C 109.5 . . ?
C11 C13 H13A 109.5 . . ?
C11 C13 H13B 109.5 . . ?
H13A C13 H13B 109.5 . . ?
C11 C13 H13C 109.5 . . ?
H13A C13 H13C 109.5 . . ?
H13B C13 H13C 109.5 . . ?
C11 C14 H14A 109.5 . . ?
C11 C14 H14B 109.5 . . ?
H14A C14 H14B 109.5 . . ?
C11 C14 H14C 109.5 . . ?
H14A C14 H14C 109.5 . . ?
H14B C14 H14C 109.5 . . ?
N2 C2 Cu1 178.1(12) . . ?
C2 N2 C21 178.9(13) . . ?
C22 C21 N2 106.3(10) . . ?
C22 C21 C24 114.4(13) . . ?
N2 C21 C24 105.2(9) . . ?
C22 C21 C23 113.2(12) . . ?
N2 C21 C23 106.6(10) . . ?
C24 C21 C23 110.4(11) . . ?
C21 C22 H22A 109.5 . . ?
C21 C22 H22B 109.5 . . ?
H22A C22 H22B 109.5 . . ?
C21 C22 H22C 109.5 . . ?
H22A C22 H22C 109.5 . . ?
H22B C22 H22C 109.5 . . ?
C21 C23 H23A 109.5 . . ?
C21 C23 H23B 109.5 . . ?
H23A C23 H23B 109.5 . . ?
C21 C23 H23C 109.5 . . ?
H23A C23 H23C 109.5 . . ?
H23B C23 H23C 109.5 . . ?
C21 C24 H24A 109.5 . . ?
C21 C24 H24B 109.5 . . ?
H24A C24 H24B 109.5 . . ?
C21 C24 H24C 109.5 . . ?
H24A C24 H24C 109.5 . . ?
H24B C24 H24C 109.5 . . ?

loop_
_geom_bond_atom_site_label_1
_geom_bond_atom_site_label_2
_geom_bond_distance
_geom_bond_site_symmetry_2
_geom_bond_publ_flag
Cu1 C2 1.894(12) . ?
Cu1 C1 1.906(13) . ?
Cu1 Cl1 2.226(4) . ?
C1 N1 1.137(14) . ?
N1 C11 1.468(13) . ?
C11 C14 1.491(17) . ?
C11 C13 1.489(19) . ?
C11 C12 1.503(18) . ?
C12 H12A 0.96 . ?
C12 H12B 0.96 . ?
C12 H12C 0.96 . ?
C13 H13A 0.96 . ?
C13 H13B 0.96 . ?
C13 H13C 0.96 . ?
C14 H14A 0.96 . ?
C14 H14B 0.96 . ?
C14 H14C 0.96 . ?
C2 N2 1.157(14) . ?
N2 C21 1.487(14) . ?
C21 C22 1.469(18) . ?
C21 C24 1.503(16) . ?
C21 C23 1.523(16) . ?
C22 H22A 0.96 . ?
C22 H22B 0.96 . ?
C22 H22C 0.96 . ?
C23 H23A 0.96 . ?
C23 H23B 0.96 . ?
C23 H23C 0.96 . ?
C24 H24A 0.96 . ?
C24 H24B 0.96 . ?
C24 H24C 0.96 . ?
